data_4024745
loop_
_publ_author_name
'Qingyi Li'
'Paul Hurley'
'Hui Ding'
'Andrew G. Roberts'
'Radha Akella'
'Patrick G. Harran'

_publ_section_title
;
Exploring Symmetry-Based Logic for a Synthesis of Palau'amine
;
_journal_name_full 'Journal of Organic Chemistry'
_journal_page_first 5909
_journal_page_last 5919
_journal_paper_doi 10.1021/jo900755r
_journal_volume 74
_journal_year 2009
_chemical_formula_sum 'C38 H30 Br4 N10 O4'
_chemical_formula_weight 1010.36
_chemical_name_systematic
; 
 ? 
;
_space_group_IT_number 88
_symmetry_cell_setting tetragonal
_symmetry_space_group_name_Hall '-I 4ad'
_symmetry_space_group_name_H-M 'I 41/a :2'
_atom_sites_solution_hydrogens geom
_atom_sites_solution_primary direct
_atom_sites_solution_secondary difmap
_audit_creation_method SHELXL-97
_cell_angle_alpha 90.00
_cell_angle_beta 90.00
_cell_angle_gamma 90.00
_cell_formula_units_Z 16
_cell_length_a 27.7840(18)
_cell_length_b 27.7840(18)
_cell_length_c 21.9750(13)
_cell_measurement_reflns_used 155
_cell_measurement_temperature 293(2)
_cell_measurement_theta_max 0.2
_cell_measurement_theta_min 0.01
_cell_volume 16963.6(19)
_computing_cell_refinement 'HKL2000 v095.373'
_computing_data_collection 'collect, Nonius 1999'
_computing_data_reduction 'HKL2000 v095.373'
_computing_publication_material 'XCIF (Sheldrick and Bruker 1997)'
_computing_structure_refinement 'SHELXL-97 (Sheldrick, 1997)'
_computing_structure_solution 'SHELXS-97 (Sheldrick, 1990)'
_diffrn_ambient_temperature 295(2)
_diffrn_measured_fraction_theta_full 0.992
_diffrn_measured_fraction_theta_max 0.992
_diffrn_measurement_device_type 'Kappa CCD'
_diffrn_measurement_method Collect
_diffrn_radiation_monochromator graphite
_diffrn_radiation_source 'fine-focus sealed tube'
_diffrn_radiation_type MoK\a
_diffrn_radiation_wavelength 0.71073
_diffrn_reflns_av_R_equivalents 0.0000
_diffrn_reflns_av_sigmaI/netI 0.0645
_diffrn_reflns_limit_h_max 27
_diffrn_reflns_limit_h_min 0
_diffrn_reflns_limit_k_max 19
_diffrn_reflns_limit_k_min -19
_diffrn_reflns_limit_l_max 21
_diffrn_reflns_limit_l_min 0
_diffrn_reflns_number 4418
_diffrn_reflns_theta_full 20.81
_diffrn_reflns_theta_max 20.81
_diffrn_reflns_theta_min 2.78
_exptl_absorpt_coefficient_mu 3.847
_exptl_absorpt_correction_T_max 0.79
_exptl_absorpt_correction_T_min 0.52
_exptl_absorpt_correction_type empirical
_exptl_absorpt_process_details HKL2000
_exptl_crystal_colour colorless
_exptl_crystal_density_diffrn 1.582
_exptl_crystal_density_method 'not measured'
_exptl_crystal_description plate
_exptl_crystal_F_000 8000
_exptl_crystal_size_max 0.19
_exptl_crystal_size_mid 0.14
_exptl_crystal_size_min 0.06
_refine_diff_density_max 1.833
_refine_diff_density_min -0.369
_refine_diff_density_rms 0.138
_refine_ls_extinction_coef 0.00066(15)
_refine_ls_extinction_expression Fc^*^=kFc[1+0.001xFc^2^\l^3^/sin(2\q)]^-1/4^
_refine_ls_extinction_method SHELXL
_refine_ls_goodness_of_fit_ref 1.062
_refine_ls_hydrogen_treatment mixed
_refine_ls_matrix_type full
_refine_ls_number_parameters 516
_refine_ls_number_reflns 4418
_refine_ls_number_restraints 0
_refine_ls_restrained_S_all 1.062
_refine_ls_R_factor_all 0.1336
_refine_ls_R_factor_gt 0.0899
_refine_ls_shift/su_max 0.004
_refine_ls_shift/su_mean 0.002
_refine_ls_structure_factor_coef Fsqd
_refine_ls_weighting_details 'calc w=1/[\s^2^(Fo^2^)+(0.2000P)^2^+0.0000P] where P=(Fo^2^+2Fc^2^)/3'
_refine_ls_weighting_scheme calc
_refine_ls_wR_factor_gt 0.2017
_refine_ls_wR_factor_ref 0.2214
_reflns_number_gt 2741
_reflns_number_total 4418
_reflns_threshold_expression >2sigma(I)
_cod_data_source_file jo900755r_si_004.cif
_cod_data_source_block shelxl
_cod_original_sg_symbol_H-M 'I 41/a'
_cod_database_code 4024745

loop_
_symmetry_equiv_pos_as_xyz
'x, y, z'
'-x, -y+1/2, z'
'-y+3/4, x+1/4, z+1/4'
'y+1/4, -x+1/4, z+1/4'
'x+1/2, y+1/2, z+1/2'
'-x+1/2, -y+1, z+1/2'
'-y+5/4, x+3/4, z+3/4'
'y+3/4, -x+3/4, z+3/4'
'-x, -y, -z'
'x, y-1/2, -z'
'y-3/4, -x-1/4, -z-1/4'
'-y-1/4, x-1/4, -z-1/4'
'-x+1/2, -y+1/2, -z+1/2'
'x+1/2, y, -z+1/2'
'y-1/4, -x+1/4, -z+1/4'
'-y+1/4, x+1/4, -z+1/4'

loop_
_atom_site_label
_atom_site_type_symbol
_atom_site_fract_x
_atom_site_fract_y
_atom_site_fract_z
_atom_site_U_iso_or_equiv
_atom_site_adp_type
_atom_site_occupancy
_atom_site_symmetry_multiplicity
_atom_site_calc_flag
_atom_site_refinement_flags
_atom_site_disorder_assembly
_atom_site_disorder_group
Br01 Br 0.61540(7) 0.34916(6) 0.02954(8) 0.0994(8) Uani 1 1 d . . .
Br02 Br 0.71494(6) 0.27425(7) 0.07775(8) 0.1023(8) Uani 1 1 d . . .
Br03 Br 0.63742(7) 0.31374(6) 0.20853(8) 0.1061(8) Uani 1 1 d . . .
Br04 Br 0.70543(7) 0.20789(8) 0.25761(10) 0.1212(9) Uani 1 1 d . . .
C1 C 0.6656(8) 0.1545(8) 0.4173(8) 0.103(5) Uani 1 1 d . . .
H1 H 0.6800 0.1808 0.4360 0.123 Uiso 1 1 calc R . .
C2 C 0.6942(7) 0.1150(10) 0.4004(8) 0.116(6) Uani 1 1 d . . .
H2 H 0.7273 0.1162 0.4065 0.140 Uiso 1 1 calc R . .
C3 C 0.6740(7) 0.0743(7) 0.3749(8) 0.101(5) Uani 1 1 d . . .
H3 H 0.6925 0.0477 0.3642 0.122 Uiso 1 1 calc R . .
C4 C 0.6254(8) 0.0752(6) 0.3665(6) 0.095(5) Uani 1 1 d . . .
C5 C 0.5955(7) 0.1148(7) 0.3826(7) 0.098(5) Uani 1 1 d . . .
C6 C 0.6189(8) 0.1551(6) 0.4070(6) 0.096(5) Uani 1 1 d . . .
H6 H 0.6012 0.1826 0.4161 0.115 Uiso 1 1 calc R . .
C7 C 0.5411(6) 0.1120(7) 0.3709(6) 0.105(6) Uani 1 1 d . . .
H7A H 0.5285 0.0821 0.3875 0.126 Uiso 1 1 calc R . .
H7B H 0.5251 0.1385 0.3914 0.126 Uiso 1 1 calc R . .
N1 N 0.5308(4) 0.1142(5) 0.3054(5) 0.081(3) Uani 1 1 d . . .
C8 C 0.5474(5) 0.0856(6) 0.2703(7) 0.074(4) Uani 1 1 d . . .
N2 N 0.5748(5) 0.0440(5) 0.2803(5) 0.084(4) Uani 1 1 d . . .
C9 C 0.6004(7) 0.0298(6) 0.3384(7) 0.103(5) Uani 1 1 d . . .
H9A H 0.6243 0.0053 0.3297 0.123 Uiso 1 1 calc R . .
H9B H 0.5774 0.0166 0.3671 0.123 Uiso 1 1 calc R . .
N3 N 0.5465(4) 0.0884(4) 0.2064(5) 0.070(3) Uani 1 1 d . . .
N4 N 0.5135(4) 0.1196(4) 0.1799(5) 0.075(3) Uani 1 1 d . . .
C10 C 0.5799(6) 0.0141(7) 0.2291(7) 0.083(4) Uani 1 1 d . . .
O1 O 0.6007(4) -0.0230(4) 0.2255(4) 0.091(3) Uani 1 1 d . . .
C11 C 0.4704(5) 0.0984(6) 0.1507(6) 0.083(4) Uani 1 1 d . . .
H11A H 0.4450 0.0953 0.1807 0.099 Uiso 1 1 calc R . .
H11B H 0.4591 0.1199 0.1190 0.099 Uiso 1 1 calc R . .
C12 C 0.4799(5) 0.0521(5) 0.1246(6) 0.074(4) Uani 1 1 d . . .
H12 H 0.4501 0.0386 0.1079 0.089 Uiso 1 1 calc R . .
C13 C 0.5005(5) 0.0182(5) 0.1746(6) 0.082(4) Uani 1 1 d . . .
H13A H 0.4824 0.0203 0.2122 0.099 Uiso 1 1 calc R . .
H13B H 0.5016 -0.0151 0.1611 0.099 Uiso 1 1 calc R . .
C14 C 0.5500(5) 0.0396(5) 0.1806(6) 0.071(4) Uani 1 1 d . . .
C15 C 0.5207(5) 0.0497(5) 0.0762(6) 0.079(4) Uani 1 1 d . . .
H15 H 0.5151 0.0199 0.0536 0.095 Uiso 1 1 calc R . .
C16 C 0.5680(5) 0.0405(6) 0.1153(7) 0.079(4) Uani 1 1 d . . .
C17 C 0.6111(6) 0.0754(5) 0.1016(7) 0.074(4) Uani 1 1 d . . .
N5 N 0.5562(4) 0.1268(5) 0.0438(5) 0.082(4) Uani 1 1 d . . .
N6 N 0.6039(4) 0.1072(4) 0.0514(5) 0.077(3) Uani 1 1 d . . .
C18 C 0.5208(6) 0.0890(5) 0.0294(6) 0.080(4) Uani 1 1 d . . .
H18A H 0.5282 0.0754 -0.0102 0.096 Uiso 1 1 calc R . .
H18B H 0.4889 0.1033 0.0271 0.096 Uiso 1 1 calc R . .
C19 C 0.5479(7) 0.1751(5) 0.0304(7) 0.086(5) Uani 1 1 d . . .
O2 O 0.5096(4) 0.1867(3) 0.0108(4) 0.083(3) Uani 1 1 d . . .
C20 C 0.5874(5) 0.2073(5) 0.0407(6) 0.065(3) Uani 1 1 d . . .
C21 C 0.5783(6) 0.2530(6) 0.0314(6) 0.067(4) Uani 1 1 d . . .
C22 C 0.6159(7) 0.2829(6) 0.0426(7) 0.088(5) Uani 1 1 d . . .
C23 C 0.6528(5) 0.2546(5) 0.0580(6) 0.073(4) Uani 1 1 d . . .
N7 N 0.6352(6) 0.2065(6) 0.0567(6) 0.108(4) Uani 1 1 d . . .
H7 H 0.6518 0.1811 0.0647 0.129 Uiso 1 1 calc R . .
C24 C 0.6277(5) 0.0896(5) -0.0010(7) 0.067(4) Uani 1 1 d . . .
N8 N 0.6616(4) 0.0579(4) 0.0215(5) 0.080(3) Uani 1 1 d . . .
C25 C 0.6548(6) 0.0485(6) 0.0813(7) 0.081(4) Uani 1 1 d . . .
O3 O 0.6786(5) 0.0227(4) 0.1122(5) 0.114(4) Uani 1 1 d . . .
C26 C 0.6992(5) 0.0351(5) -0.0148(6) 0.082(4) Uani 1 1 d . . .
H26A H 0.7172 0.0131 0.0110 0.098 Uiso 1 1 calc R . .
H26B H 0.7213 0.0597 -0.0289 0.098 Uiso 1 1 calc R . .
C27 C 0.6802(5) 0.0078(7) -0.0687(7) 0.085(4) Uani 1 1 d . . .
C28 C 0.6530(6) 0.0329(5) -0.1139(7) 0.085(4) Uani 1 1 d . . .
C29 C 0.6460(6) 0.0884(7) -0.1069(7) 0.105(5) Uani 1 1 d . . .
H29A H 0.6774 0.1034 -0.1042 0.127 Uiso 1 1 calc R . .
H29B H 0.6305 0.1005 -0.1434 0.127 Uiso 1 1 calc R . .
N9 N 0.6170(5) 0.1037(4) -0.0532(6) 0.086(3) Uani 1 1 d . . .
C30 C 0.6872(7) -0.0398(7) -0.0765(9) 0.111(6) Uani 1 1 d . . .
H30 H 0.7031 -0.0576 -0.0469 0.133 Uiso 1 1 calc R . .
C31 C 0.6464(9) -0.0365(10) -0.1715(9) 0.127(8) Uani 1 1 d . . .
H31 H 0.6364 -0.0520 -0.2068 0.153 Uiso 1 1 calc R . .
C32 C 0.6709(10) -0.0617(8) -0.1282(13) 0.147(9) Uani 1 1 d . . .
H32 H 0.6765 -0.0943 -0.1339 0.177 Uiso 1 1 calc R . .
C33 C 0.6363(7) 0.0113(8) -0.1640(8) 0.109(6) Uani 1 1 d . . .
H33 H 0.6185 0.0282 -0.1927 0.131 Uiso 1 1 calc R . .
C34 C 0.5250(6) 0.1676(6) 0.1768(6) 0.078(4) Uani 1 1 d . . .
O4 O 0.4943(4) 0.1949(4) 0.1550(5) 0.095(3) Uani 1 1 d . . .
C35 C 0.5693(5) 0.1865(6) 0.1976(6) 0.069(4) Uani 1 1 d . . .
N10 N 0.6118(6) 0.1702(6) 0.2219(6) 0.109(4) Uani 1 1 d . . .
H10 H 0.6184 0.1410 0.2316 0.131 Uiso 1 1 calc R . .
C36 C 0.6422(5) 0.2096(6) 0.2279(6) 0.080(4) Uani 1 1 d . . .
C37 C 0.6165(7) 0.2494(5) 0.2093(7) 0.088(5) Uani 1 1 d . . .
C38 C 0.5742(5) 0.2361(5) 0.1898(5) 0.054(3) Uani 1 1 d . . .
H161 H 0.579(3) 0.007(4) 0.110(4) 0.03(3) Uiso 1 1 d . . .
H17 H 0.627(5) 0.098(5) 0.129(6) 0.09(5) Uiso 1 1 d . . .
H21 H 0.5590 0.2611 0.0257 0.00(3) Uiso 1 1 d . . .
H38 H 0.5513 0.2452 0.1654 0.06(4) Uiso 1 1 d . . .

loop_
_atom_site_aniso_label
_atom_site_aniso_U_11
_atom_site_aniso_U_22
_atom_site_aniso_U_33
_atom_site_aniso_U_23
_atom_site_aniso_U_13
_atom_site_aniso_U_12
Br01 0.1018(14) 0.0759(12) 0.1205(14) 0.0097(9) 0.0201(10) 0.0030(9)
Br02 0.0794(13) 0.1034(14) 0.1240(14) -0.0147(10) 0.0081(9) -0.0026(9)
Br03 0.1302(16) 0.0834(13) 0.1047(13) -0.0068(9) 0.0149(10) -0.0234(11)
Br04 0.0905(14) 0.1361(18) 0.1369(16) 0.0081(12) -0.0185(11) -0.0237(12)
C1 0.095(15) 0.109(15) 0.104(12) 0.010(10) -0.029(11) -0.017(13)
C2 0.076(13) 0.16(2) 0.111(13) -0.001(13) -0.027(10) -0.003(15)
C3 0.075(13) 0.110(15) 0.118(13) 0.011(11) -0.027(10) -0.009(11)
C4 0.134(17) 0.083(12) 0.069(9) 0.011(8) -0.015(10) -0.019(12)
C5 0.125(16) 0.103(14) 0.065(9) 0.010(9) -0.004(9) 0.006(13)
C6 0.120(17) 0.098(13) 0.071(9) -0.006(9) -0.017(9) -0.015(12)
C7 0.085(13) 0.160(18) 0.071(10) -0.007(10) 0.013(8) 0.000(11)
N1 0.057(8) 0.109(10) 0.077(8) -0.005(7) 0.006(6) 0.015(7)
C8 0.062(9) 0.071(11) 0.090(12) 0.008(9) 0.007(8) 0.016(8)
N2 0.106(10) 0.086(9) 0.060(7) 0.002(7) -0.003(6) -0.019(8)
C9 0.128(15) 0.087(12) 0.092(11) 0.006(9) -0.008(10) -0.008(11)
N3 0.072(8) 0.066(8) 0.071(8) 0.005(6) -0.011(6) 0.001(6)
N4 0.073(8) 0.067(9) 0.085(7) -0.005(6) -0.016(6) 0.000(7)
C10 0.071(10) 0.091(13) 0.087(11) 0.017(10) 0.005(8) -0.008(9)
O1 0.101(8) 0.073(7) 0.099(7) 0.008(6) 0.002(6) 0.017(6)
C11 0.062(9) 0.104(13) 0.082(9) 0.010(9) -0.008(7) -0.010(9)
C12 0.074(10) 0.065(10) 0.084(9) -0.021(8) -0.004(8) -0.001(7)
C13 0.086(11) 0.083(11) 0.078(9) -0.011(8) 0.005(8) -0.019(9)
C14 0.077(10) 0.073(10) 0.063(8) 0.002(7) -0.001(7) 0.002(8)
C15 0.083(11) 0.079(10) 0.076(9) -0.004(8) 0.000(8) -0.011(8)
C16 0.065(10) 0.068(11) 0.105(11) 0.002(8) -0.005(8) 0.008(8)
C17 0.080(11) 0.059(9) 0.082(9) 0.009(8) -0.002(8) -0.004(9)
N5 0.062(8) 0.095(11) 0.090(8) -0.006(7) -0.008(6) -0.004(7)
N6 0.076(9) 0.081(9) 0.074(7) -0.006(7) -0.012(6) 0.005(7)
C18 0.089(11) 0.067(10) 0.083(9) 0.006(8) -0.019(8) 0.005(8)
C19 0.121(16) 0.044(10) 0.092(10) 0.008(7) -0.009(10) 0.020(11)
O2 0.084(7) 0.071(7) 0.095(7) 0.007(5) -0.021(6) 0.015(6)
C20 0.068(11) 0.052(10) 0.076(8) -0.007(7) -0.010(7) 0.010(8)
C21 0.036(9) 0.078(13) 0.087(10) 0.004(8) -0.014(7) 0.014(9)
C22 0.097(13) 0.067(10) 0.099(10) 0.015(8) 0.023(9) 0.027(11)
C23 0.078(11) 0.060(10) 0.081(9) 0.001(7) -0.003(7) -0.007(9)
N7 0.116(13) 0.108(13) 0.100(9) 0.003(8) -0.012(8) 0.026(10)
C24 0.064(9) 0.062(9) 0.076(10) 0.010(8) 0.003(8) 0.009(7)
N8 0.091(9) 0.069(8) 0.079(9) 0.006(6) 0.005(7) 0.017(7)
C25 0.075(11) 0.092(12) 0.075(11) 0.000(9) -0.004(8) 0.015(9)
O3 0.117(10) 0.116(9) 0.109(8) 0.032(7) -0.006(7) 0.039(8)
C26 0.083(11) 0.082(10) 0.080(9) 0.010(8) 0.014(8) 0.010(9)
C27 0.074(11) 0.099(14) 0.083(10) 0.007(10) 0.007(8) 0.000(9)
C28 0.096(12) 0.062(10) 0.096(11) -0.006(9) 0.016(9) -0.003(9)
C29 0.090(12) 0.144(17) 0.082(10) 0.018(10) 0.010(9) 0.001(11)
N9 0.084(9) 0.084(9) 0.091(9) 0.006(7) 0.005(7) 0.010(7)
C30 0.116(15) 0.066(12) 0.150(17) -0.015(11) 0.005(12) 0.018(10)
C31 0.17(2) 0.12(2) 0.098(14) -0.010(13) -0.011(13) -0.058(16)
C32 0.19(2) 0.088(16) 0.17(2) -0.054(17) 0.033(19) -0.044(16)
C33 0.122(15) 0.102(16) 0.104(13) -0.019(11) 0.007(11) -0.041(12)
C34 0.084(12) 0.071(12) 0.080(9) 0.007(8) -0.004(8) 0.029(10)
O4 0.088(8) 0.077(7) 0.121(8) 0.000(6) -0.019(6) 0.010(6)
C35 0.057(10) 0.082(12) 0.069(8) -0.012(7) -0.006(7) -0.007(8)
N10 0.108(12) 0.118(12) 0.100(9) -0.024(8) 0.000(9) -0.014(11)
C36 0.069(10) 0.090(12) 0.081(9) -0.002(8) -0.017(7) -0.022(10)
C37 0.117(15) 0.067(11) 0.080(9) 0.001(8) 0.015(9) 0.002(11)
C38 0.055(9) 0.054(10) 0.055(7) -0.005(6) -0.014(6) -0.005(7)

loop_
_atom_type_symbol
_atom_type_description
_atom_type_scat_dispersion_real
_atom_type_scat_dispersion_imag
_atom_type_scat_source
C C 0.0033 0.0016 'International Tables Vol C Tables 4.2.6.8 and 6.1.1.4'
Br Br -0.2901 2.4595 'International Tables Vol C Tables 4.2.6.8 and 6.1.1.4'
N N 0.0061 0.0033 'International Tables Vol C Tables 4.2.6.8 and 6.1.1.4'
O O 0.0106 0.0060 'International Tables Vol C Tables 4.2.6.8 and 6.1.1.4'
H H 0.0000 0.0000 'International Tables Vol C Tables 4.2.6.8 and 6.1.1.4'

loop_
_geom_angle_atom_site_label_1
_geom_angle_atom_site_label_2
_geom_angle_atom_site_label_3
_geom_angle
_geom_angle_site_symmetry_1
_geom_angle_site_symmetry_3
_geom_angle_publ_flag
C6 C1 C2 121.4(18) . . ?
C3 C2 C1 121.3(17) . . ?
C4 C3 C2 116.2(18) . . ?
C3 C4 C5 124.0(17) . . ?
C3 C4 C9 118.5(19) . . ?
C5 C4 C9 117.5(18) . . ?
C6 C5 C4 116.3(18) . . ?
C6 C5 C7 124.1(18) . . ?
C4 C5 C7 119.6(17) . . ?
C1 C6 C5 120.8(19) . . ?
N1 C7 C5 110.6(12) . . ?
C8 N1 C7 121.8(14) . . ?
N1 C8 N2 130.9(15) . . ?
N1 C8 N3 126.7(14) . . ?
N2 C8 N3 102.3(12) . . ?
C8 N2 C10 114.6(12) . . ?
C8 N2 C9 127.0(13) . . ?
C10 N2 C9 118.3(13) . . ?
N2 C9 C4 109.3(13) . . ?
N4 N3 C8 117.7(11) . . ?
N4 N3 C14 117.2(10) . . ?
C8 N3 C14 109.4(11) . . ?
C34 N4 N3 118.3(11) . . ?
C34 N4 C11 123.6(12) . . ?
N3 N4 C11 117.8(11) . . ?
O1 C10 N2 128.0(14) . . ?
O1 C10 C14 128.7(15) . . ?
N2 C10 C14 103.3(14) . . ?
C12 C11 N4 112.5(12) . . ?
C11 C12 C13 109.3(11) . . ?
C11 C12 C15 116.5(12) . . ?
C13 C12 C15 100.8(11) . . ?
C14 C13 C12 99.1(11) . . ?
N3 C14 C13 109.7(11) . . ?
N3 C14 C10 101.3(11) . . ?
C13 C14 C10 112.0(12) . . ?
N3 C14 C16 111.8(12) . . ?
C13 C14 C16 102.9(11) . . ?
C10 C14 C16 119.2(12) . . ?
C18 C15 C12 116.1(13) . . ?
C18 C15 C16 119.0(12) . . ?
C12 C15 C16 103.9(11) . . ?
C14 C16 C17 116.2(13) . . ?
C14 C16 C15 103.8(11) . . ?
C17 C16 C15 115.3(12) . . ?
N6 C17 C25 101.1(12) . . ?
N6 C17 C16 115.0(12) . . ?
C25 C17 C16 111.6(12) . . ?
C19 N5 N6 122.7(13) . . ?
C19 N5 C18 122.0(13) . . ?
N6 N5 C18 111.7(12) . . ?
C24 N6 C17 110.5(11) . . ?
C24 N6 N5 117.9(10) . . ?
C17 N6 N5 116.8(11) . . ?
N5 C18 C15 111.8(11) . . ?
O2 C19 N5 119.0(16) . . ?
O2 C19 C20 124.8(13) . . ?
N5 C19 C20 116.3(16) . . ?
C21 C20 N7 104.1(14) . . ?
C21 C20 C19 115.7(14) . . ?
N7 C20 C19 140.2(15) . . ?
C20 C21 C22 114.6(14) . . ?
C23 C22 C21 106.0(14) . . ?
C23 C22 Br01 128.9(15) . . ?
C21 C22 Br01 124.8(14) . . ?
C22 C23 N7 106.6(13) . . ?
C22 C23 Br02 126.7(13) . . ?
N7 C23 Br02 126.7(12) . . ?
C20 N7 C23 108.7(13) . . ?
N9 C24 N8 133.6(13) . . ?
N9 C24 N6 121.9(13) . . ?
N8 C24 N6 104.4(11) . . ?
C25 N8 C24 112.1(12) . . ?
C25 N8 C26 123.1(12) . . ?
C24 N8 C26 124.8(11) . . ?
O3 C25 N8 126.5(14) . . ?
O3 C25 C17 125.7(14) . . ?
N8 C25 C17 107.8(13) . . ?
N8 C26 C27 113.4(12) . . ?
C30 C27 C28 117.9(16) . . ?
C30 C27 C26 122.9(16) . . ?
C28 C27 C26 119.2(15) . . ?
C33 C28 C27 122.4(16) . . ?
C33 C28 C29 118.7(17) . . ?
C27 C28 C29 118.7(15) . . ?
N9 C29 C28 115.2(13) . . ?
C24 N9 C29 120.7(13) . . ?
C27 C30 C32 120(2) . . ?
C33 C31 C32 121.0(19) . . ?
C31 C32 C30 121(2) . . ?
C28 C33 C31 118(2) . . ?
O4 C34 N4 117.0(15) . . ?
O4 C34 C35 119.9(15) . . ?
N4 C34 C35 123.1(13) . . ?
N10 C35 C38 106.7(13) . . ?
N10 C35 C34 139.0(15) . . ?
C38 C35 C34 114.3(14) . . ?
C35 N10 C36 107.6(14) . . ?
C37 C36 N10 106.7(13) . . ?
C37 C36 Br04 127.6(13) . . ?
N10 C36 Br04 125.7(13) . . ?
C38 C37 C36 109.6(13) . . ?
C38 C37 Br03 123.2(13) . . ?
C36 C37 Br03 127.2(15) . . ?
C37 C38 C35 109.2(12) . . ?

loop_
_geom_bond_atom_site_label_1
_geom_bond_atom_site_label_2
_geom_bond_distance
_geom_bond_site_symmetry_2
_geom_bond_publ_flag
Br01 C22 1.863(15) . ?
Br02 C23 1.863(15) . ?
Br03 C37 1.879(16) . ?
Br04 C36 1.874(14) . ?
C1 C6 1.32(2) . ?
C1 C2 1.40(2) . ?
C2 C3 1.38(3) . ?
C3 C4 1.36(2) . ?
C4 C5 1.42(2) . ?
C4 C9 1.57(2) . ?
C5 C6 1.40(2) . ?
C5 C7 1.54(2) . ?
C7 N1 1.469(18) . ?
N1 C8 1.199(17) . ?
C8 N2 1.401(18) . ?
C8 N3 1.406(18) . ?
N2 C10 1.406(19) . ?
N2 C9 1.512(18) . ?
N3 N4 1.390(15) . ?
N3 C14 1.471(17) . ?
N4 C34 1.375(18) . ?
N4 C11 1.480(17) . ?
C10 O1 1.184(18) . ?
C10 C14 1.52(2) . ?
C11 C12 1.431(19) . ?
C12 C13 1.56(2) . ?
C12 C15 1.555(19) . ?
C13 C14 1.51(2) . ?
C14 C16 1.521(19) . ?
C15 C18 1.501(18) . ?
C15 C16 1.592(19) . ?
C16 C17 1.57(2) . ?
C17 N6 1.428(17) . ?
C17 C25 1.50(2) . ?
N5 C19 1.393(18) . ?
N5 N6 1.441(16) . ?
N5 C18 1.472(18) . ?
N6 C24 1.414(17) . ?
C19 O2 1.193(18) . ?
C19 C20 1.43(2) . ?
C20 C21 1.310(19) . ?
C20 N7 1.375(18) . ?
C21 C22 1.36(2) . ?
C22 C23 1.33(2) . ?
C23 N7 1.424(19) . ?
C24 N9 1.249(16) . ?
C24 N8 1.381(17) . ?
N8 C25 1.353(18) . ?
N8 C26 1.460(16) . ?
C25 O3 1.189(17) . ?
C26 C27 1.50(2) . ?
C27 C30 1.35(2) . ?
C27 C28 1.43(2) . ?
C28 C33 1.34(2) . ?
C28 C29 1.56(2) . ?
C29 N9 1.489(19) . ?
C30 C32 1.37(3) . ?
C31 C33 1.37(3) . ?
C31 C32 1.36(3) . ?
C34 O4 1.237(16) . ?
C34 C35 1.41(2) . ?
C35 N10 1.374(19) . ?
C35 C38 1.396(18) . ?
N10 C36 1.388(19) . ?
C36 C37 1.38(2) . ?
C37 C38 1.30(2) . ?
